data_4323215
loop_
_publ_author_name
'K. E. Litz'
'M. M. Banaszak Holl'
'J. W. Kampf'
'G. B. Carpenter'

_publ_section_title
;
 Active Role of a Germylene Ligand in Promoting Reactions of Platinum
 Complexes with Oxygen and Sulfur Dioxide
;
_journal_name_full 'Inorganic Chemistry'
_journal_page_first 6461
_journal_page_last 6469
_journal_paper_doi 10.1021/ic9808044
_journal_volume 37
_journal_year 1998
_chemical_formula_sum 'C24 H66 Ge N2 O2 P2 Pt Si4'
_chemical_formula_weight 856.77
_chemical_name_systematic
; 
 ? 
;
_space_group_IT_number 2
_symmetry_cell_setting triclinic
_symmetry_space_group_name_Hall '-P 1'
_symmetry_space_group_name_H-M 'P -1'
_atom_sites_solution_hydrogens geom
_atom_sites_solution_primary direct
_atom_sites_solution_secondary difmap
_audit_creation_method SHELXL
_cell_angle_alpha 68.97(2)
_cell_angle_beta 81.76(2)
_cell_angle_gamma 74.07(2)
_cell_formula_units_Z 4
_cell_length_a 12.346(3)
_cell_length_b 17.752(3)
_cell_length_c 20.521(5)
_cell_measurement_reflns_used 41
_cell_measurement_temperature 298(2)
_cell_measurement_theta_max 25.071
_cell_measurement_theta_min 9.854
_cell_volume 4031.7(17)
_computing_cell_refinement 'Siemens XSCANS'
_computing_data_collection 'Siemens XSCANS'
_computing_data_reduction 'Siemens XSCANS'
_computing_molecular_graphics 'Siemens SHELXTL'
_computing_publication_material SHELXL93
_computing_structure_refinement 'SHELXL-93 (Sheldrick, 1993)'
_computing_structure_solution 'SHELXS-86 (Sheldrick, 1990)'
_diffrn_ambient_temperature 298(2)
_diffrn_measurement_device 'Siemens P4'
_diffrn_measurement_method '\w scans'
_diffrn_radiation_monochromator graphite
_diffrn_radiation_source 'fine-focus sealed tube'
_diffrn_radiation_type MoK\a
_diffrn_radiation_wavelength 0.71073
_diffrn_reflns_av_R_equivalents 0.0574
_diffrn_reflns_av_sigmaI/netI 0.1253
_diffrn_reflns_limit_h_max 14
_diffrn_reflns_limit_h_min -1
_diffrn_reflns_limit_k_max 19
_diffrn_reflns_limit_k_min -19
_diffrn_reflns_limit_l_max 24
_diffrn_reflns_limit_l_min -24
_diffrn_reflns_number 16039
_diffrn_reflns_theta_max 25.00
_diffrn_reflns_theta_min 1.87
_diffrn_standards_decay_% 16.52
_diffrn_standards_interval_count 97
_diffrn_standards_number 3
_exptl_absorpt_coefficient_mu 4.431
_exptl_absorpt_correction_T_max 0.292
_exptl_absorpt_correction_T_min 0.106
_exptl_absorpt_correction_type semi-empirical
_exptl_crystal_colour 'Pale yellow'
_exptl_crystal_density_diffrn 1.412
_exptl_crystal_description 'Clear crystal'
_exptl_crystal_F_000 1744
_exptl_crystal_size_max 1.0
_exptl_crystal_size_mid 0.6
_exptl_crystal_size_min 0.3
_refine_diff_density_max 1.054
_refine_diff_density_min -1.710
_refine_diff_density_rms .166
_refine_ls_extinction_method none
_refine_ls_goodness_of_fit_all 0.887
_refine_ls_goodness_of_fit_obs 1.087
_refine_ls_matrix_type full
_refine_ls_number_parameters 406
_refine_ls_number_reflns 13902
_refine_ls_number_restraints 0
_refine_ls_restrained_S_all 0.892
_refine_ls_restrained_S_obs 1.087
_refine_ls_R_factor_all 0.1263
_refine_ls_R_factor_obs 0.0633
_refine_ls_shift/esd_max 0.036
_refine_ls_shift/esd_mean 0.001
_refine_ls_structure_factor_coef Fsqd
_refine_ls_weighting_details 'w=1/[\s^2^(Fo^2^)+(0.0860P)^2^+0.0000P] where P=(Fo^2^+2Fc^2^)/3'
_refine_ls_weighting_scheme calc
_refine_ls_wR_factor_all 0.1715
_refine_ls_wR_factor_obs 0.1498
_reflns_number_observed 7239
_reflns_number_total 13904
_reflns_observed_criterion >2sigma(I)
_cod_data_source_file ic9808044_2.cif
_cod_data_source_block mbh3
_cod_depositor_comments
;
The following automatic conversions were performed:

'_refine_ls_weighting_scheme' value 'calc
w=1/[\s^2^(Fo^2^)+(0.0860P)^2^+0.0000P] where P=(Fo^2^+2Fc^2^)/3' was
changed to 'calc'. New tag '_refine_ls_weighting_details' was
created. The value of the new tag was set to
'w=1/[\s^2^(Fo^2^)+(0.0860P)^2^+0.0000P] where P=(Fo^2^+2Fc^2^)/3'.

Automatic conversion script
Id: cif_fix_values 3143 2015-03-26 13:38:13Z robertas 
;
_cod_original_cell_volume 4031.7(15)
_cod_database_code 4323215

loop_
_symmetry_equiv_pos_as_xyz
'x, y, z'
'-x, -y, -z'

loop_
_atom_site_aniso_label
_atom_site_aniso_U_11
_atom_site_aniso_U_22
_atom_site_aniso_U_33
_atom_site_aniso_U_23
_atom_site_aniso_U_13
_atom_site_aniso_U_12
Pt1 0.0540(3) 0.0610(3) 0.0397(3) -0.0180(2) -0.0093(2) -0.0164(3)
Ge1 0.0561(8) 0.0641(8) 0.0403(7) -0.0179(6) -0.0107(6) -0.0158(7)
P1 0.079(2) 0.081(3) 0.043(2) -0.017(2) -0.007(2) -0.031(2)
P2 0.068(2) 0.080(3) 0.070(2) -0.032(2) -0.006(2) -0.032(2)
Si1 0.062(2) 0.099(3) 0.084(3) -0.044(3) -0.019(2) -0.002(2)
Si2 0.096(3) 0.066(3) 0.064(2) -0.006(2) -0.032(2) -0.019(2)
Si3 0.110(3) 0.073(3) 0.064(3) -0.024(2) -0.023(2) -0.029(3)
Si4 0.077(3) 0.129(4) 0.088(3) -0.071(3) -0.013(3) 0.000(3)
O1 0.060(5) 0.090(6) 0.048(5) -0.035(5) -0.003(4) -0.043(5)
O2 0.080(6) 0.103(7) 0.036(5) -0.018(5) -0.004(4) -0.052(6)
N1 0.067(7) 0.072(7) 0.061(7) -0.015(6) -0.027(6) -0.016(6)
N2 0.079(7) 0.069(7) 0.041(6) -0.028(5) -0.007(5) -0.021(6)
Pt2 0.0638(3) 0.0668(4) 0.0380(3) -0.0115(2) -0.0119(3) -0.0253(3)
Ge2 0.0548(8) 0.0670(9) 0.0410(7) -0.0170(6) -0.0102(6) -0.0177(7)
P3 0.086(3) 0.105(3) 0.069(3) -0.022(2) -0.012(2) -0.055(3)
P4 0.081(3) 0.088(3) 0.038(2) -0.013(2) -0.008(2) -0.035(2)
Si5 0.100(3) 0.074(3) 0.073(3) -0.014(2) -0.023(3) -0.018(3)
Si6 0.057(2) 0.096(3) 0.077(3) -0.030(2) -0.018(2) -0.011(2)
Si7 0.077(3) 0.104(3) 0.059(2) -0.044(2) -0.012(2) -0.007(3)
Si8 0.116(4) 0.075(3) 0.083(3) -0.031(2) -0.028(3) -0.012(3)
O3 0.069(6) 0.103(7) 0.030(4) -0.011(4) -0.001(4) -0.038(5)
O4 0.064(5) 0.083(6) 0.049(5) -0.017(4) -0.016(4) -0.041(5)
N3 0.059(6) 0.065(7) 0.054(6) -0.019(5) -0.019(5) -0.008(6)
N4 0.069(7) 0.082(8) 0.056(7) -0.026(6) -0.012(6) -0.007(6)

loop_
_atom_site_label
_atom_site_type_symbol
_atom_site_fract_x
_atom_site_fract_y
_atom_site_fract_z
_atom_site_U_iso_or_equiv
_atom_site_thermal_displace_type
_atom_site_occupancy
_atom_site_calc_flag
_atom_site_refinement_flags
_atom_site_disorder_group
Pt1 Pt 0.25760(4) 0.74047(3) 0.51290(2) 0.0500(2) Uani 1 d . .
Ge1 Ge 0.13577(11) 0.74355(8) 0.40829(6) 0.0523(3) Uani 1 d . .
P1 P 0.2411(3) 0.6777(2) 0.6279(2) 0.0662(10) Uani 1 d . .
P2 P 0.3980(3) 0.8001(2) 0.5046(2) 0.0675(10) Uani 1 d . .
Si1 Si -0.0920(3) 0.8538(3) 0.4374(2) 0.0801(12) Uani 1 d . .
Si2 Si 0.0069(4) 0.8867(2) 0.2881(2) 0.0767(12) Uani 1 d . .
Si3 Si 0.0830(4) 0.6116(3) 0.3597(2) 0.0786(12) Uani 1 d . .
Si4 Si 0.3207(4) 0.6303(3) 0.3465(3) 0.0928(15) Uani 1 d . .
O1 O 0.1263(6) 0.6972(5) 0.4986(4) 0.057(2) Uani 1 d . .
O2 O 0.2490(7) 0.7885(5) 0.4072(4) 0.068(3) Uani 1 d . .
N1 N 0.0052(8) 0.8219(6) 0.3759(5) 0.067(3) Uani 1 d . .
N2 N 0.1752(8) 0.6664(6) 0.3618(5) 0.060(3) Uani 1 d . .
C1 C 0.3667(13) 0.6294(10) 0.6779(9) 0.100(5) Uiso 1 d . .
H1A H 0.4037(13) 0.6721(10) 0.6739(9) 0.120 Uiso 1 d R .
H1B H 0.4161(13) 0.5926(10) 0.6557(9) 0.120 Uiso 1 d R .
C2 C 0.3524(17) 0.5801(12) 0.7536(11) 0.160(9) Uiso 1 d . .
H2A H 0.4246(17) 0.5570(12) 0.7741(11) 0.192 Uiso 1 d R .
H2B H 0.3052(17) 0.6165(12) 0.7769(11) 0.192 Uiso 1 d R .
H2C H 0.3177(17) 0.5360(12) 0.7585(11) 0.192 Uiso 1 d R .
C3 C 0.1723(13) 0.5938(9) 0.6464(9) 0.095(5) Uiso 1 d . .
H3A H 0.1042(13) 0.6138(9) 0.6215(9) 0.115 Uiso 1 d R .
H3B H 0.1524(13) 0.5737(9) 0.6955(9) 0.115 Uiso 1 d R .
C4 C 0.2436(17) 0.5236(13) 0.6255(12) 0.161(9) Uiso 1 d . .
H4A H 0.2065(17) 0.4794(13) 0.6356(12) 0.194 Uiso 1 d R .
H4B H 0.2625(17) 0.5437(13) 0.5762(12) 0.194 Uiso 1 d R .
H4C H 0.3111(17) 0.5032(13) 0.6508(12) 0.194 Uiso 1 d R .
C5 C 0.1629(24) 0.7390(17) 0.6775(15) 0.213(13) Uiso 1 d . .
H5A H 0.1275(24) 0.7026(17) 0.7170(15) 0.255 Uiso 1 d R .
H5B H 0.2181(24) 0.7541(17) 0.6965(15) 0.255 Uiso 1 d R .
C6 C 0.0906(20) 0.8047(15) 0.6544(14) 0.190(11) Uiso 1 d . .
H6A H 0.0575(20) 0.8290(15) 0.6897(14) 0.228 Uiso 1 d R .
H6B H 0.1224(20) 0.8441(15) 0.6164(14) 0.228 Uiso 1 d R .
H6C H 0.0337(20) 0.7899(15) 0.6374(14) 0.228 Uiso 1 d R .
C7 C 0.3877(13) 0.8881(9) 0.4265(8) 0.096(5) Uiso 1 d . .
H7A H 0.3784(13) 0.8720(9) 0.3881(8) 0.115 Uiso 1 d R .
H7B H 0.4553(13) 0.9077(9) 0.4171(8) 0.115 Uiso 1 d R .
C8 C 0.2905(15) 0.9559(11) 0.4302(10) 0.137(7) Uiso 1 d . .
H8A H 0.2845(15) 1.0028(11) 0.3878(10) 0.164 Uiso 1 d R .
H8B H 0.2230(15) 0.9361(11) 0.4391(10) 0.164 Uiso 1 d R .
H8C H 0.3005(15) 0.9721(11) 0.4683(10) 0.164 Uiso 1 d R .
C9 C 0.4084(13) 0.8394(9) 0.5734(8) 0.094(5) Uiso 1 d . .
H9A H 0.3355(13) 0.8753(9) 0.5797(8) 0.112 Uiso 1 d R .
H9B H 0.4218(13) 0.7926(9) 0.6166(8) 0.112 Uiso 1 d R .
C10 C 0.4961(13) 0.8869(10) 0.5639(9) 0.111(6) Uiso 1 d . .
H10A H 0.4920(13) 0.9052(10) 0.6030(9) 0.134 Uiso 1 d R .
H10B H 0.5690(13) 0.8509(10) 0.5605(9) 0.134 Uiso 1 d R .
H10C H 0.4844(13) 0.9342(10) 0.5218(9) 0.134 Uiso 1 d R .
C11 C 0.5419(18) 0.7310(14) 0.5057(13) 0.162(9) Uiso 1 d . .
H11A H 0.5952(18) 0.7638(14) 0.5018(13) 0.195 Uiso 1 d R .
H11B H 0.5495(18) 0.6882(14) 0.5514(13) 0.195 Uiso 1 d R .
C12 C 0.5717(22) 0.6958(17) 0.4600(15) 0.218(13) Uiso 1 d . .
H12A H 0.6478(22) 0.6630(17) 0.4674(15) 0.261 Uiso 1 d R .
H12B H 0.5225(22) 0.6602(17) 0.4655(15) 0.261 Uiso 1 d R .
H12C H 0.5675(22) 0.7359(17) 0.4136(15) 0.261 Uiso 1 d R .
C13 C -0.1334(12) 0.7672(8) 0.5096(8) 0.088(5) Uiso 1 d . .
H13A H -0.0683(12) 0.7310(8) 0.5347(8) 0.106 Uiso 1 d R .
H13B H -0.1876(12) 0.7894(8) 0.5407(8) 0.106 Uiso 1 d R .
H13C H -0.1664(12) 0.7365(8) 0.4912(8) 0.106 Uiso 1 d R .
C14 C -0.2272(14) 0.9169(11) 0.3961(10) 0.124(6) Uiso 1 d . .
H14A H -0.2564(14) 0.8838(11) 0.3781(10) 0.148 Uiso 1 d R .
H14B H -0.2806(14) 0.9336(11) 0.4302(10) 0.148 Uiso 1 d R .
H14C H -0.2146(14) 0.9654(11) 0.3586(10) 0.148 Uiso 1 d R .
C15 C -0.0337(15) 0.9174(11) 0.4732(10) 0.132(7) Uiso 1 d . .
H15A H 0.0361(15) 0.8848(11) 0.4945(10) 0.159 Uiso 1 d R .
H15B H -0.0207(15) 0.9659(11) 0.4358(10) 0.159 Uiso 1 d R .
H15C H -0.0867(15) 0.9341(11) 0.5075(10) 0.159 Uiso 1 d R .
C16 C -0.1109(14) 0.8819(11) 0.2406(10) 0.121(6) Uiso 1 d . .
H16A H -0.1040(14) 0.8254(11) 0.2440(10) 0.146 Uiso 1 d R .
H16B H -0.1822(14) 0.9023(11) 0.2616(10) 0.146 Uiso 1 d R .
H16C H -0.1062(14) 0.9157(11) 0.1923(10) 0.146 Uiso 1 d R .
C17 C 0.1401(12) 0.8573(10) 0.2418(9) 0.104(5) Uiso 1 d . .
H17A H 0.2003(12) 0.8594(10) 0.2655(9) 0.125 Uiso 1 d R .
H17B H 0.1500(12) 0.8017(10) 0.2420(9) 0.125 Uiso 1 d R .
H17C H 0.1409(12) 0.8945(10) 0.1944(9) 0.125 Uiso 1 d R .
C18 C -0.0094(14) 0.9966(9) 0.2805(9) 0.109(6) Uiso 1 d . .
H18A H 0.0503(14) 0.9991(9) 0.3044(9) 0.131 Uiso 1 d R .
H18B H -0.0048(14) 1.0303(9) 0.2322(9) 0.131 Uiso 1 d R .
H18C H -0.0808(14) 1.0169(9) 0.3015(9) 0.131 Uiso 1 d R .
C19 C -0.0532(12) 0.6402(9) 0.4040(8) 0.098(5) Uiso 1 d . .
H19A H -0.0859(12) 0.6986(9) 0.3832(8) 0.118 Uiso 1 d R .
H19B H -0.1025(12) 0.6090(9) 0.3997(8) 0.118 Uiso 1 d R .
H19C H -0.0426(12) 0.6278(9) 0.4526(8) 0.118 Uiso 1 d R .
C20 C 0.0562(13) 0.6263(10) 0.2693(9) 0.109(6) Uiso 1 d . .
H20A H 0.0290(13) 0.6844(10) 0.2442(9) 0.131 Uiso 1 d R .
H20B H 0.1237(13) 0.6042(10) 0.2459(9) 0.131 Uiso 1 d R .
H20C H -0.0003(13) 0.5974(10) 0.2714(9) 0.131 Uiso 1 d R .
C21 C 0.1362(15) 0.4976(10) 0.4056(10) 0.131(7) Uiso 1 d . .
H21A H 0.1531(15) 0.4882(10) 0.4525(10) 0.157 Uiso 1 d R .
H21B H 0.0792(15) 0.4697(10) 0.4067(10) 0.157 Uiso 1 d R .
H21C H 0.2032(15) 0.4765(10) 0.3812(10) 0.157 Uiso 1 d R .
C22 C 0.3879(15) 0.5647(11) 0.4308(10) 0.129(7) Uiso 1 d . .
H22A H 0.3498(15) 0.5213(11) 0.4554(10) 0.154 Uiso 1 d R .
H22B H 0.4656(15) 0.5405(11) 0.4215(10) 0.154 Uiso 1 d R .
H22C H 0.3834(15) 0.5987(11) 0.4588(10) 0.154 Uiso 1 d R .
C23 C 0.3980(14) 0.7111(10) 0.3032(9) 0.115(6) Uiso 1 d . .
H23A H 0.3657(14) 0.7463(10) 0.2593(9) 0.137 Uiso 1 d R .
H23B H 0.3934(14) 0.7438(10) 0.3324(9) 0.137 Uiso 1 d R .
H23C H 0.4756(14) 0.6855(10) 0.2951(9) 0.137 Uiso 1 d R .
C24 C 0.3481(17) 0.5720(12) 0.2857(11) 0.166(9) Uiso 1 d . .
H24A H 0.3114(17) 0.6082(12) 0.2435(11) 0.199 Uiso 1 d R .
H24B H 0.4277(17) 0.5558(12) 0.2755(11) 0.199 Uiso 1 d R .
H24C H 0.3184(17) 0.5234(12) 0.3048(11) 0.199 Uiso 1 d R .
Pt2 Pt 0.22830(4) 0.24242(3) 0.00072(2) 0.0549(2) Uani 1 d . .
Ge2 Ge 0.33621(11) 0.24324(8) 0.10941(6) 0.0531(3) Uani 1 d . .
P3 P 0.0748(4) 0.2000(3) 0.0021(2) 0.0817(12) Uani 1 d . .
P4 P 0.2736(3) 0.2847(2) -0.1133(2) 0.0677(10) Uani 1 d . .
Si5 Si 0.4352(4) 0.0543(3) 0.1714(2) 0.0838(13) Uani 1 d . .
Si6 Si 0.5831(3) 0.1713(3) 0.1521(2) 0.0764(12) Uani 1 d . .
Si7 Si 0.2671(4) 0.3115(3) 0.2318(2) 0.0776(12) Uani 1 d . .
Si8 Si 0.2776(4) 0.4318(3) 0.0838(3) 0.0902(14) Uani 1 d . .
O3 O 0.2140(7) 0.2118(6) 0.1072(4) 0.067(2) Uani 1 d . .
O4 O 0.3638(6) 0.2771(5) 0.0209(4) 0.060(2) Uani 1 d . .
N3 N 0.4492(8) 0.1561(6) 0.1546(5) 0.059(3) Uani 1 d . .
N4 N 0.3066(9) 0.3295(7) 0.1438(5) 0.069(3) Uani 1 d . .
C25 C -0.0217(15) 0.2569(11) -0.0667(10) 0.121(6) Uiso 1 d . .
H25A H 0.0173(15) 0.2537(11) -0.1100(10) 0.145 Uiso 1 d R .
H25B H -0.0403(15) 0.3141(11) -0.0695(10) 0.145 Uiso 1 d R .
C26 C -0.1293(15) 0.2302(12) -0.0608(11) 0.147(8) Uiso 1 d . .
H26A H -0.1741(15) 0.2653(12) -0.1001(11) 0.176 Uiso 1 d R .
H26B H -0.1122(15) 0.1736(12) -0.0594(11) 0.176 Uiso 1 d R .
H26C H -0.1705(15) 0.2348(12) -0.0184(11) 0.176 Uiso 1 d R .
C27 C -0.0103(15) 0.1975(11) 0.0823(10) 0.118(6) Uiso 1 d . .
H27A H 0.0367(15) 0.1649(11) 0.1211(10) 0.142 Uiso 1 d R .
H27B H -0.0701(15) 0.1710(11) 0.0860(10) 0.142 Uiso 1 d R .
C28 C -0.0556(19) 0.2752(14) 0.0895(13) 0.180(10) Uiso 1 d . .
H28A H -0.0984(19) 0.2704(14) 0.1331(13) 0.216 Uiso 1 d R .
H28B H 0.0037(19) 0.3017(14) 0.0870(13) 0.216 Uiso 1 d R .
H28C H -0.1042(19) 0.3079(14) 0.0516(13) 0.216 Uiso 1 d R .
C29 C 0.0938(23) 0.0977(16) 0.0063(16) 0.201(12) Uiso 1 d . .
H29A H 0.0421(23) 0.0755(16) 0.0441(16) 0.241 Uiso 1 d R .
H29B H 0.0613(23) 0.1036(16) -0.0361(16) 0.241 Uiso 1 d R .
C30 C 0.1745(22) 0.0412(17) 0.0093(16) 0.228(14) Uiso 1 d . .
H30A H 0.1597(22) -0.0078(17) 0.0062(16) 0.274 Uiso 1 d R .
H30B H 0.2318(22) 0.0585(17) -0.0255(16) 0.274 Uiso 1 d R .
H30C H 0.1998(22) 0.0291(17) 0.0548(16) 0.274 Uiso 1 d R .
C31 C 0.4113(12) 0.3040(10) -0.1290(9) 0.100(5) Uiso 1 d . .
H31A H 0.4175(12) 0.3391(10) -0.1041(9) 0.120 Uiso 1 d R .
H31B H 0.4251(12) 0.3316(10) -0.1780(9) 0.120 Uiso 1 d R .
C32 C 0.5008(15) 0.2219(11) -0.1051(10) 0.131(7) Uiso 1 d . .
H32A H 0.5754(15) 0.2311(11) -0.1130(10) 0.157 Uiso 1 d R .
H32B H 0.4868(15) 0.1949(11) -0.0560(10) 0.157 Uiso 1 d R .
H32C H 0.4944(15) 0.1873(11) -0.1304(10) 0.157 Uiso 1 d R .
C33 C 0.2681(14) 0.2223(10) -0.1642(9) 0.102(5) Uiso 1 d . .
H33A H 0.1939(14) 0.2128(10) -0.1586(9) 0.123 Uiso 1 d R .
H33B H 0.3202(14) 0.1696(10) -0.1453(9) 0.123 Uiso 1 d R .
C34 C 0.3041(14) 0.2541(10) -0.2422(9) 0.112(6) Uiso 1 d . .
H34A H 0.3010(14) 0.2168(10) -0.2658(9) 0.135 Uiso 1 d R .
H34B H 0.2512(14) 0.3063(10) -0.2616(9) 0.135 Uiso 1 d R .
H34C H 0.3788(14) 0.2627(10) -0.2482(9) 0.135 Uiso 1 d R .
C35 C 0.1858(14) 0.3873(10) -0.1643(9) 0.103(5) Uiso 1 d . .
H35A H 0.1169(14) 0.3799(10) -0.1748(9) 0.124 Uiso 1 d R .
H35B H 0.2255(14) 0.4091(10) -0.2079(9) 0.124 Uiso 1 d R .
C36 C 0.1558(18) 0.4464(13) -0.1327(12) 0.161(9) Uiso 1 d . .
H36A H 0.1110(18) 0.4977(13) -0.1619(12) 0.193 Uiso 1 d R .
H36B H 0.1140(18) 0.4261(13) -0.0895(12) 0.193 Uiso 1 d R .
H36C H 0.2240(18) 0.4557(13) -0.1231(12) 0.193 Uiso 1 d R .
C37 C 0.2974(13) 0.0362(10) 0.2122(9) 0.112(6) Uiso 1 d . .
H37A H 0.2386(13) 0.0749(10) 0.1826(9) 0.135 Uiso 1 d R .
H37B H 0.2951(13) -0.0196(10) 0.2183(9) 0.135 Uiso 1 d R .
H37C H 0.2866(13) 0.0439(10) 0.2569(9) 0.135 Uiso 1 d R .
C38 C 0.5397(14) -0.0257(10) 0.2339(9) 0.117(6) Uiso 1 d . .
H38A H 0.5296(14) -0.0135(10) 0.2766(9) 0.141 Uiso 1 d R .
H38B H 0.5280(14) -0.0799(10) 0.2432(9) 0.141 Uiso 1 d R .
H38C H 0.6149(14) -0.0243(10) 0.2144(9) 0.141 Uiso 1 d R .
C39 C 0.4568(15) 0.0298(11) 0.0906(9) 0.124(6) Uiso 1 d . .
H39A H 0.4040(15) 0.0701(11) 0.0575(9) 0.148 Uiso 1 d R .
H39B H 0.5323(15) 0.0310(11) 0.0715(9) 0.148 Uiso 1 d R .
H39C H 0.4453(15) -0.0246(11) 0.1004(9) 0.148 Uiso 1 d R .
C40 C 0.6296(16) 0.1460(12) 0.2392(10) 0.136(7) Uiso 1 d . .
H40A H 0.5775(16) 0.1788(12) 0.2638(10) 0.163 Uiso 1 d R .
H40B H 0.6364(16) 0.0880(12) 0.2652(10) 0.163 Uiso 1 d R .
H40C H 0.7020(16) 0.1584(12) 0.2338(10) 0.163 Uiso 1 d R .
C41 C 0.5898(13) 0.2777(9) 0.1025(9) 0.110(6) Uiso 1 d . .
H41A H 0.5386(13) 0.3149(9) 0.1237(9) 0.132 Uiso 1 d R .
H41B H 0.6651(13) 0.2838(9) 0.1012(9) 0.132 Uiso 1 d R .
H41C H 0.5687(13) 0.2907(9) 0.0557(9) 0.132 Uiso 1 d R .
C42 C 0.6875(10) 0.1066(7) 0.1063(7) 0.114(6) Uiso 1 d . .
H42A H 0.6614(10) 0.1187(7) 0.0609(7) 0.137 Uiso 1 d R .
H42B H 0.7598(10) 0.1191(7) 0.1012(7) 0.137 Uiso 1 d R .
H42C H 0.6942(10) 0.0487(7) 0.1326(7) 0.137 Uiso 1 d R .
C43 C 0.2554(10) 0.2049(7) 0.2770(7) 0.118(6) Uiso 1 d R .
H43A H 0.3263(10) 0.1668(7) 0.2734(7) 0.142 Uiso 1 d R .
H43B H 0.2341(10) 0.1975(7) 0.3253(7) 0.142 Uiso 1 d R .
H43C H 0.1987(10) 0.1945(7) 0.2561(7) 0.142 Uiso 1 d R .
C44 C 0.3665(14) 0.3354(11) 0.2746(10) 0.122(6) Uiso 1 d . .
H44A H 0.4412(14) 0.3029(11) 0.2688(10) 0.146 Uiso 1 d R .
H44B H 0.3656(14) 0.3934(11) 0.2549(10) 0.146 Uiso 1 d R .
H44C H 0.3446(14) 0.3218(11) 0.3234(10) 0.146 Uiso 1 d R .
C45 C 0.1258(14) 0.3766(11) 0.2451(10) 0.130(7) Uiso 1 d . .
H45A H 0.1247(14) 0.4345(11) 0.2226(10) 0.155 Uiso 1 d R .
H45B H 0.0717(14) 0.3627(11) 0.2249(10) 0.155 Uiso 1 d R .
H45C H 0.1072(14) 0.3658(11) 0.2941(10) 0.155 Uiso 1 d R .
C46 C 0.1335(14) 0.4562(11) 0.0534(10) 0.128(7) Uiso 1 d . .
H46A H 0.0802(14) 0.4492(11) 0.0927(10) 0.154 Uiso 1 d R .
H46B H 0.1136(14) 0.5124(11) 0.0218(10) 0.154 Uiso 1 d R .
H46C H 0.1325(14) 0.4186(11) 0.0297(10) 0.154 Uiso 1 d R .
C47 C 0.3782(13) 0.4478(10) 0.0051(8) 0.106(5) Uiso 1 d . .
H47A H 0.3753(13) 0.4109(10) -0.0189(8) 0.127 Uiso 1 d R .
H47B H 0.3583(13) 0.5042(10) -0.0259(8) 0.127 Uiso 1 d R .
H47C H 0.4531(13) 0.4355(10) 0.0202(8) 0.127 Uiso 1 d R .
C48 C 0.2904(17) 0.5077(12) 0.1234(11) 0.162(9) Uiso 1 d . .
H48A H 0.2407(17) 0.5046(12) 0.1643(11) 0.195 Uiso 1 d R .
H48B H 0.3670(17) 0.4942(12) 0.1362(11) 0.195 Uiso 1 d R .
H48C H 0.2722(17) 0.5630(12) 0.0902(11) 0.195 Uiso 1 d R .

loop_
_atom_type_symbol
_atom_type_description
_atom_type_scat_dispersion_real
_atom_type_scat_dispersion_imag
_atom_type_scat_source
C C .0033 .0016 'International Tables Vol C Tables 4.2.6.8 and 6.1.1.4'
H H .0000 .0000 'International Tables Vol C Tables 4.2.6.8 and 6.1.1.4'
N N .0061 .0033 'International Tables Vol C Tables 4.2.6.8 and 6.1.1.4'
O O .0106 .0060 'International Tables Vol C Tables 4.2.6.8 and 6.1.1.4'
Si Si .0817 .0704 'International Tables Vol C Tables 4.2.6.8 and 6.1.1.4'
P P .1023 .0942 'International Tables Vol C Tables 4.2.6.8 and 6.1.1.4'
Ge Ge .1547 1.8001 'International Tables Vol C Tables 4.2.6.8 and 6.1.1.4'
Pt Pt -1.7033 8.3905 'International Tables Vol C Tables 4.2.6.8 and 6.1.1.4'

loop_
_geom_angle_atom_site_label_1
_geom_angle_atom_site_label_2
_geom_angle_atom_site_label_3
_geom_angle
_geom_angle_site_symmetry_1
_geom_angle_site_symmetry_3
_geom_angle_publ_flag
O2 Pt1 O1 78.9(3) . . ?
O2 Pt1 P2 89.4(2) . . ?
O1 Pt1 P2 168.2(2) . . ?
O2 Pt1 P1 169.4(2) . . ?
O1 Pt1 P1 90.5(2) . . ?
P2 Pt1 P1 101.29(14) . . ?
O2 Pt1 Ge1 40.0(2) . . ?
O1 Pt1 Ge1 38.8(2) . . ?
P2 Pt1 Ge1 129.40(11) . . ?
P1 Pt1 Ge1 129.31(10) . . ?
O1 Ge1 O2 95.4(3) . . ?
O1 Ge1 N1 111.3(4) . . ?
O2 Ge1 N1 112.9(4) . . ?
O1 Ge1 N2 112.7(4) . . ?
O2 Ge1 N2 112.4(4) . . ?
N1 Ge1 N2 111.2(5) . . ?
O1 Ge1 Pt1 48.3(2) . . ?
O2 Ge1 Pt1 47.1(2) . . ?
N1 Ge1 Pt1 124.4(3) . . ?
N2 Ge1 Pt1 124.4(3) . . ?
C5 P1 C3 105.4(10) . . ?
C5 P1 C1 99.5(11) . . ?
C3 P1 C1 103.9(8) . . ?
C5 P1 Pt1 117.1(10) . . ?
C3 P1 Pt1 109.7(6) . . ?
C1 P1 Pt1 119.5(5) . . ?
C7 P2 C9 104.7(7) . . ?
C7 P2 C11 108.7(9) . . ?
C9 P2 C11 99.5(9) . . ?
C7 P2 Pt1 109.3(6) . . ?
C9 P2 Pt1 118.5(5) . . ?
C11 P2 Pt1 115.1(7) . . ?
N1 Si1 C13 113.8(6) . . ?
N1 Si1 C14 110.2(7) . . ?
C13 Si1 C14 103.6(7) . . ?
N1 Si1 C15 109.7(7) . . ?
C13 Si1 C15 109.9(8) . . ?
C14 Si1 C15 109.5(8) . . ?
N1 Si2 C17 111.7(7) . . ?
N1 Si2 C18 111.5(7) . . ?
C17 Si2 C18 106.1(7) . . ?
N1 Si2 C16 111.0(6) . . ?
C17 Si2 C16 108.0(8) . . ?
C18 Si2 C16 108.4(8) . . ?
N2 Si3 C19 112.8(6) . . ?
N2 Si3 C20 111.7(6) . . ?
C19 Si3 C20 107.5(8) . . ?
N2 Si3 C21 111.8(7) . . ?
C19 Si3 C21 104.9(7) . . ?
C20 Si3 C21 107.7(8) . . ?
N2 Si4 C23 115.5(7) . . ?
N2 Si4 C24 111.1(8) . . ?
C23 Si4 C24 102.3(9) . . ?
N2 Si4 C22 109.9(7) . . ?
C23 Si4 C22 107.1(8) . . ?
C24 Si4 C22 110.6(9) . . ?
Ge1 O1 Pt1 92.9(3) . . ?
Ge1 O2 Pt1 92.8(3) . . ?
Si1 N1 Si2 120.4(6) . . ?
Si1 N1 Ge1 117.6(6) . . ?
Si2 N1 Ge1 117.7(6) . . ?
Si3 N2 Si4 120.7(6) . . ?
Si3 N2 Ge1 120.9(6) . . ?
Si4 N2 Ge1 115.3(5) . . ?
C2 C1 P1 117.6(13) . . ?
C4 C3 P1 112.7(12) . . ?
C6 C5 P1 125.0(27) . . ?
C8 C7 P2 112.1(12) . . ?
C10 C9 P2 118.0(11) . . ?
C12 C11 P2 119.0(23) . . ?
O3 Pt2 O4 77.6(3) . . ?
O3 Pt2 P3 90.8(2) . . ?
O4 Pt2 P3 168.4(2) . . ?
O3 Pt2 P4 168.4(2) . . ?
O4 Pt2 P4 90.8(2) . . ?
P3 Pt2 P4 100.73(14) . . ?
O3 Pt2 Ge2 39.5(2) . . ?
O4 Pt2 Ge2 38.2(2) . . ?
P3 Pt2 Ge2 130.28(11) . . ?
P4 Pt2 Ge2 128.99(10) . . ?
O4 Ge2 O3 96.2(3) . . ?
O4 Ge2 N3 111.8(4) . . ?
O3 Ge2 N3 112.4(4) . . ?
O4 Ge2 N4 110.9(4) . . ?
O3 Ge2 N4 112.4(4) . . ?
N3 Ge2 N4 112.2(5) . . ?
O4 Ge2 Pt2 48.5(2) . . ?
O3 Ge2 Pt2 47.7(2) . . ?
N3 Ge2 Pt2 122.7(3) . . ?
N4 Ge2 Pt2 125.1(3) . . ?
C29 P3 C25 102.7(12) . . ?
C29 P3 C27 99.8(11) . . ?
C25 P3 C27 105.0(9) . . ?
C29 P3 Pt2 117.2(9) . . ?
C25 P3 Pt2 119.3(6) . . ?
C27 P3 Pt2 110.6(6) . . ?
C31 P4 C33 106.9(8) . . ?
C31 P4 C35 101.8(7) . . ?
C33 P4 C35 101.3(8) . . ?
C31 P4 Pt2 110.5(6) . . ?
C33 P4 Pt2 119.8(5) . . ?
C35 P4 Pt2 114.8(6) . . ?
N3 Si5 C39 110.5(7) . . ?
N3 Si5 C37 114.2(7) . . ?
C39 Si5 C37 107.8(8) . . ?
N3 Si5 C38 112.0(7) . . ?
C39 Si5 C38 107.7(8) . . ?
C37 Si5 C38 104.3(8) . . ?
N3 Si6 C41 112.2(7) . . ?
N3 Si6 C40 111.8(7) . . ?
C41 Si6 C40 108.0(8) . . ?
N3 Si6 C42 110.7(5) . . ?
C41 Si6 C42 105.1(6) . . ?
C40 Si6 C42 108.9(8) . . ?
N4 Si7 C44 110.7(7) . . ?
N4 Si7 C43 111.8(6) . . ?
C44 Si7 C43 109.9(7) . . ?
N4 Si7 C45 112.3(7) . . ?
C44 Si7 C45 107.1(8) . . ?
C43 Si7 C45 104.8(7) . . ?
N4 Si8 C48 111.6(8) . . ?
N4 Si8 C46 108.0(7) . . ?
C48 Si8 C46 111.1(9) . . ?
N4 Si8 C47 113.8(6) . . ?
C48 Si8 C47 104.2(8) . . ?
C46 Si8 C47 108.1(8) . . ?
Ge2 O3 Pt2 92.8(3) . . ?
Ge2 O4 Pt2 93.4(3) . . ?
Si6 N3 Si5 118.7(6) . . ?
Si6 N3 Ge2 119.6(5) . . ?
Si5 N3 Ge2 117.7(5) . . ?
Si7 N4 Si8 119.9(6) . . ?
Si7 N4 Ge2 119.3(6) . . ?
Si8 N4 Ge2 118.1(6) . . ?
C26 C25 P3 117.6(14) . . ?
C28 C27 P3 114.2(15) . . ?
C30 C29 P3 134.0(27) . . ?
C32 C31 P4 110.1(11) . . ?
C34 C33 P4 116.9(11) . . ?
C36 C35 P4 116.2(15) . . ?

loop_
_geom_bond_atom_site_label_1
_geom_bond_atom_site_label_2
_geom_bond_distance
_geom_bond_site_symmetry_2
_geom_bond_publ_flag
Pt1 O2 2.032(8) . ?
Pt1 O1 2.070(6) . ?
Pt1 P2 2.224(3) . ?
Pt1 P1 2.226(3) . ?
Pt1 Ge1 2.7695(15) . ?
Ge1 O1 1.738(8) . ?
Ge1 O2 1.784(7) . ?
Ge1 N1 1.841(10) . ?
Ge1 N2 1.861(9) . ?
P1 C5 1.76(3) . ?
P1 C3 1.811(14) . ?
P1 C1 1.81(2) . ?
P2 C7 1.782(15) . ?
P2 C9 1.82(2) . ?
P2 C11 1.86(2) . ?
Si1 N1 1.748(11) . ?
Si1 C13 1.843(13) . ?
Si1 C14 1.86(2) . ?
Si1 C15 1.88(2) . ?
Si2 N1 1.757(11) . ?
Si2 C17 1.822(15) . ?
Si2 C18 1.86(2) . ?
Si2 C16 1.90(2) . ?
Si3 N2 1.702(10) . ?
Si3 C19 1.827(14) . ?
Si3 C20 1.84(2) . ?
Si3 C21 1.87(2) . ?
Si4 N2 1.757(11) . ?
Si4 C23 1.830(15) . ?
Si4 C24 1.83(2) . ?
Si4 C22 1.86(2) . ?
C1 C2 1.50(2) . ?
C3 C4 1.48(2) . ?
C5 C6 1.24(3) . ?
C7 C8 1.46(2) . ?
C9 C10 1.50(2) . ?
C11 C12 1.26(3) . ?
Pt2 O3 2.047(7) . ?
Pt2 O4 2.072(7) . ?
Pt2 P3 2.216(4) . ?
Pt2 P4 2.225(3) . ?
Pt2 Ge2 2.7631(15) . ?
Ge2 O4 1.711(8) . ?
Ge2 O3 1.758(8) . ?
Ge2 N3 1.832(10) . ?
Ge2 N4 1.835(11) . ?
P3 C29 1.74(3) . ?
P3 C25 1.80(2) . ?
P3 C27 1.82(2) . ?
P4 C31 1.788(14) . ?
P4 C33 1.79(2) . ?
P4 C35 1.86(2) . ?
Si5 N3 1.768(10) . ?
Si5 C39 1.83(2) . ?
Si5 C37 1.84(2) . ?
Si5 C38 1.87(2) . ?
Si6 N3 1.736(10) . ?
Si6 C41 1.815(15) . ?
Si6 C40 1.82(2) . ?
Si6 C42 1.866(12) . ?
Si7 N4 1.739(11) . ?
Si7 C44 1.82(2) . ?
Si7 C43 1.821(12) . ?
Si7 C45 1.85(2) . ?
Si8 N4 1.763(11) . ?
Si8 C48 1.85(2) . ?
Si8 C46 1.86(2) . ?
Si8 C47 1.877(15) . ?
C25 C26 1.50(2) . ?
C27 C28 1.39(2) . ?
C29 C30 1.20(3) . ?
C31 C32 1.53(2) . ?
C33 C34 1.54(2) . ?
C35 C36 1.37(2) . ?

loop_
_geom_torsion_atom_site_label_1
_geom_torsion_atom_site_label_2
_geom_torsion_atom_site_label_3
_geom_torsion_atom_site_label_4
_geom_torsion
_geom_torsion_site_symmetry_1
_geom_torsion_site_symmetry_2
_geom_torsion_site_symmetry_3
_geom_torsion_site_symmetry_4
_geom_torsion_publ_flag
O2 Pt1 Ge1 O1 -179.2(6) . . . . ?
O1 Pt1 Ge1 O1 0.0 . . . . ?
P2 Pt1 Ge1 O1 -179.0(4) . . . . ?
P1 Pt1 Ge1 O1 0.9(4) . . . . ?
O2 Pt1 Ge1 O2 0.0 . . . . ?
O1 Pt1 Ge1 O2 179.2(6) . . . . ?
P2 Pt1 Ge1 O2 0.2(4) . . . . ?
P1 Pt1 Ge1 O2 -179.9(4) . . . . ?
O2 Pt1 Ge1 N1 -90.4(6) . . . . ?
O1 Pt1 Ge1 N1 88.8(5) . . . . ?
P2 Pt1 Ge1 N1 -90.2(4) . . . . ?
P1 Pt1 Ge1 N1 89.7(4) . . . . ?
O2 Pt1 Ge1 N2 89.8(5) . . . . ?
O1 Pt1 Ge1 N2 -91.0(5) . . . . ?
P2 Pt1 Ge1 N2 90.0(4) . . . . ?
P1 Pt1 Ge1 N2 -90.1(4) . . . . ?
O2 Pt1 P1 C5 -98.6(19) . . . . ?
O1 Pt1 P1 C5 -97.6(11) . . . . ?
P2 Pt1 P1 C5 81.8(11) . . . . ?
Ge1 Pt1 P1 C5 -98.1(11) . . . . ?
O2 Pt1 P1 C3 21.4(17) . . . . ?
O1 Pt1 P1 C3 22.4(6) . . . . ?
P2 Pt1 P1 C3 -158.2(6) . . . . ?
Ge1 Pt1 P1 C3 21.9(6) . . . . ?
O2 Pt1 P1 C1 141.3(16) . . . . ?
O1 Pt1 P1 C1 142.3(7) . . . . ?
P2 Pt1 P1 C1 -38.3(6) . . . . ?
Ge1 Pt1 P1 C1 141.7(6) . . . . ?
O2 Pt1 P2 C7 25.3(6) . . . . ?
O1 Pt1 P2 C7 22.1(14) . . . . ?
P1 Pt1 P2 C7 -154.8(6) . . . . ?
Ge1 Pt1 P2 C7 25.2(6) . . . . ?
O2 Pt1 P2 C9 145.1(7) . . . . ?
O1 Pt1 P2 C9 141.9(13) . . . . ?
P1 Pt1 P2 C9 -35.0(6) . . . . ?
Ge1 Pt1 P2 C9 145.0(6) . . . . ?
O2 Pt1 P2 C11 -97.4(9) . . . . ?
O1 Pt1 P2 C11 -100.6(15) . . . . ?
P1 Pt1 P2 C11 82.5(9) . . . . ?
Ge1 Pt1 P2 C11 -97.5(9) . . . . ?
O2 Ge1 O1 Pt1 -0.6(4) . . . . ?
N1 Ge1 O1 Pt1 -117.7(4) . . . . ?
N2 Ge1 O1 Pt1 116.5(4) . . . . ?
Pt1 Ge1 O1 Pt1 0.0 . . . . ?
O2 Pt1 O1 Ge1 0.5(4) . . . . ?
P2 Pt1 O1 Ge1 3.7(14) . . . . ?
P1 Pt1 O1 Ge1 -179.3(3) . . . . ?
Ge1 Pt1 O1 Ge1 0.0 . . . . ?
O1 Ge1 O2 Pt1 0.6(4) . . . . ?
N1 Ge1 O2 Pt1 116.5(4) . . . . ?
N2 Ge1 O2 Pt1 -116.7(4) . . . . ?
Pt1 Ge1 O2 Pt1 0.0 . . . . ?
O1 Pt1 O2 Ge1 -0.5(4) . . . . ?
P2 Pt1 O2 Ge1 -179.8(3) . . . . ?
P1 Pt1 O2 Ge1 0.5(18) . . . . ?
Ge1 Pt1 O2 Ge1 0.0 . . . . ?
C13 Si1 N1 Si2 150.2(7) . . . . ?
C14 Si1 N1 Si2 34.3(9) . . . . ?
C15 Si1 N1 Si2 -86.3(9) . . . . ?
C13 Si1 N1 Ge1 -53.5(8) . . . . ?
C14 Si1 N1 Ge1 -169.4(7) . . . . ?
C15 Si1 N1 Ge1 70.1(9) . . . . ?
C17 Si2 N1 Si1 161.0(7) . . . . ?
C18 Si2 N1 Si1 42.6(9) . . . . ?
C16 Si2 N1 Si1 -78.4(9) . . . . ?
C17 Si2 N1 Ge1 4.8(9) . . . . ?
C18 Si2 N1 Ge1 -113.7(8) . . . . ?
C16 Si2 N1 Ge1 125.3(7) . . . . ?
O1 Ge1 N1 Si1 13.2(7) . . . . ?
O2 Ge1 N1 Si1 -92.8(6) . . . . ?
N2 Ge1 N1 Si1 139.8(6) . . . . ?
Pt1 Ge1 N1 Si1 -40.1(7) . . . . ?
O1 Ge1 N1 Si2 170.1(5) . . . . ?
O2 Ge1 N1 Si2 64.2(7) . . . . ?
N2 Ge1 N1 Si2 -63.3(7) . . . . ?
Pt1 Ge1 N1 Si2 116.9(5) . . . . ?
C19 Si3 N2 Si4 161.1(7) . . . . ?
C20 Si3 N2 Si4 -77.7(9) . . . . ?
C21 Si3 N2 Si4 43.0(9) . . . . ?
C19 Si3 N2 Ge1 2.0(9) . . . . ?
C20 Si3 N2 Ge1 123.3(8) . . . . ?
C21 Si3 N2 Ge1 -116.0(8) . . . . ?
C23 Si4 N2 Si3 147.3(8) . . . . ?
C24 Si4 N2 Si3 31.3(10) . . . . ?
C22 Si4 N2 Si3 -91.4(9) . . . . ?
C23 Si4 N2 Ge1 -52.5(9) . . . . ?
C24 Si4 N2 Ge1 -168.5(8) . . . . ?
C22 Si4 N2 Ge1 68.8(8) . . . . ?
O1 Ge1 N2 Si3 70.2(7) . . . . ?
O2 Ge1 N2 Si3 176.7(5) . . . . ?
N1 Ge1 N2 Si3 -55.6(7) . . . . ?
Pt1 Ge1 N2 Si3 124.2(5) . . . . ?
O1 Ge1 N2 Si4 -89.9(6) . . . . ?
O2 Ge1 N2 Si4 16.6(7) . . . . ?
N1 Ge1 N2 Si4 144.2(6) . . . . ?
Pt1 Ge1 N2 Si4 -35.9(7) . . . . ?
C5 P1 C1 C2 57.8(17) . . . . ?
C3 P1 C1 C2 -50.8(16) . . . . ?
Pt1 P1 C1 C2 -173.5(12) . . . . ?
C5 P1 C3 C4 -163.8(17) . . . . ?
C1 P1 C3 C4 -59.7(16) . . . . ?
Pt1 P1 C3 C4 69.3(15) . . . . ?
C3 P1 C5 C6 -99.9(29) . . . . ?
C1 P1 C5 C6 152.7(28) . . . . ?
Pt1 P1 C5 C6 22.4(33) . . . . ?
C9 P2 C7 C8 -58.5(14) . . . . ?
C11 P2 C7 C8 -164.1(14) . . . . ?
Pt1 P2 C7 C8 69.5(13) . . . . ?
C7 P2 C9 C10 -51.9(14) . . . . ?
C11 P2 C9 C10 60.5(15) . . . . ?
Pt1 P2 C9 C10 -174.0(10) . . . . ?
C7 P2 C11 C12 -65.4(25) . . . . ?
C9 P2 C11 C12 -174.6(23) . . . . ?
Pt1 P2 C11 C12 57.6(25) . . . . ?
O3 Pt2 Ge2 O4 -177.2(6) . . . . ?
O4 Pt2 Ge2 O4 0.0 . . . . ?
P3 Pt2 Ge2 O4 -178.1(4) . . . . ?
P4 Pt2 Ge2 O4 2.0(4) . . . . ?
O3 Pt2 Ge2 O3 0.0 . . . . ?
O4 Pt2 Ge2 O3 177.2(6) . . . . ?
P3 Pt2 Ge2 O3 -1.0(4) . . . . ?
P4 Pt2 Ge2 O3 179.2(4) . . . . ?
O3 Pt2 Ge2 N3 91.7(5) . . . . ?
O4 Pt2 Ge2 N3 -91.2(5) . . . . ?
P3 Pt2 Ge2 N3 90.7(4) . . . . ?
P4 Pt2 Ge2 N3 -89.2(4) . . . . ?
O3 Pt2 Ge2 N4 -89.5(6) . . . . ?
O4 Pt2 Ge2 N4 87.7(5) . . . . ?
P3 Pt2 Ge2 N4 -90.4(4) . . . . ?
P4 Pt2 Ge2 N4 89.7(4) . . . . ?
O3 Pt2 P3 C29 -92.9(12) . . . . ?
O4 Pt2 P3 C29 -98.0(17) . . . . ?
P4 Pt2 P3 C29 87.6(11) . . . . ?
Ge2 Pt2 P3 C29 -92.3(11) . . . . ?
O3 Pt2 P3 C25 142.3(8) . . . . ?
O4 Pt2 P3 C25 137.1(14) . . . . ?
P4 Pt2 P3 C25 -37.2(8) . . . . ?
Ge2 Pt2 P3 C25 142.9(7) . . . . ?
O3 Pt2 P3 C27 20.5(7) . . . . ?
O4 Pt2 P3 C27 15.3(15) . . . . ?
P4 Pt2 P3 C27 -159.0(7) . . . . ?
Ge2 Pt2 P3 C27 21.1(7) . . . . ?
O3 Pt2 P4 C31 13.8(15) . . . . ?
O4 Pt2 P4 C31 12.4(6) . . . . ?
P3 Pt2 P4 C31 -168.7(6) . . . . ?
Ge2 Pt2 P4 C31 11.2(6) . . . . ?
O3 Pt2 P4 C33 138.7(15) . . . . ?
O4 Pt2 P4 C33 137.3(7) . . . . ?
P3 Pt2 P4 C33 -43.8(7) . . . . ?
Ge2 Pt2 P4 C33 136.1(6) . . . . ?
O3 Pt2 P4 C35 -100.5(15) . . . . ?
O4 Pt2 P4 C35 -101.9(6) . . . . ?
P3 Pt2 P4 C35 76.9(6) . . . . ?
Ge2 Pt2 P4 C35 -103.2(6) . . . . ?
O4 Ge2 O3 Pt2 2.1(4) . . . . ?
N3 Ge2 O3 Pt2 -114.5(4) . . . . ?
N4 Ge2 O3 Pt2 117.7(4) . . . . ?
Pt2 Ge2 O3 Pt2 0.0 . . . . ?
O4 Pt2 O3 Ge2 -1.8(4) . . . . ?
P3 Pt2 O3 Ge2 179.3(3) . . . . ?
P4 Pt2 O3 Ge2 -3.2(16) . . . . ?
Ge2 Pt2 O3 Ge2 0.0 . . . . ?
O3 Ge2 O4 Pt2 -2.1(4) . . . . ?
N3 Ge2 O4 Pt2 115.0(4) . . . . ?
N4 Ge2 O4 Pt2 -118.9(4) . . . . ?
Pt2 Ge2 O4 Pt2 0.0 . . . . ?
O3 Pt2 O4 Ge2 1.8(4) . . . . ?
P3 Pt2 O4 Ge2 7.1(15) . . . . ?
P4 Pt2 O4 Ge2 -178.4(3) . . . . ?
Ge2 Pt2 O4 Ge2 0.0 . . . . ?
C41 Si6 N3 Si5 157.5(8) . . . . ?
C40 Si6 N3 Si5 -81.0(9) . . . . ?
C42 Si6 N3 Si5 40.5(8) . . . . ?
C41 Si6 N3 Ge2 0.4(9) . . . . ?
C40 Si6 N3 Ge2 121.9(8) . . . . ?
C42 Si6 N3 Ge2 -116.6(7) . . . . ?
C39 Si5 N3 Si6 -85.1(9) . . . . ?
C37 Si5 N3 Si6 153.1(8) . . . . ?
C38 Si5 N3 Si6 34.9(9) . . . . ?
C39 Si5 N3 Ge2 72.4(8) . . . . ?
C37 Si5 N3 Ge2 -49.4(9) . . . . ?
C38 Si5 N3 Ge2 -167.6(7) . . . . ?
O4 Ge2 N3 Si6 64.3(7) . . . . ?
O3 Ge2 N3 Si6 171.1(5) . . . . ?
N4 Ge2 N3 Si6 -61.0(7) . . . . ?
Pt2 Ge2 N3 Si6 118.0(5) . . . . ?
O4 Ge2 N3 Si5 -93.0(6) . . . . ?
O3 Ge2 N3 Si5 13.8(7) . . . . ?
N4 Ge2 N3 Si5 141.7(6) . . . . ?
Pt2 Ge2 N3 Si5 -39.3(7) . . . . ?
C44 Si7 N4 Si8 -78.8(9) . . . . ?
C43 Si7 N4 Si8 158.3(7) . . . . ?
C45 Si7 N4 Si8 40.8(10) . . . . ?
C44 Si7 N4 Ge2 120.4(8) . . . . ?
C43 Si7 N4 Ge2 -2.5(8) . . . . ?
C45 Si7 N4 Ge2 -119.9(8) . . . . ?
C48 Si8 N4 Si7 35.3(10) . . . . ?
C46 Si8 N4 Si7 -87.2(9) . . . . ?
C47 Si8 N4 Si7 152.8(7) . . . . ?
C48 Si8 N4 Ge2 -163.7(8) . . . . ?
C46 Si8 N4 Ge2 73.8(9) . . . . ?
C47 Si8 N4 Ge2 -46.2(9) . . . . ?
O4 Ge2 N4 Si7 175.8(5) . . . . ?
O3 Ge2 N4 Si7 69.5(7) . . . . ?
N3 Ge2 N4 Si7 -58.4(7) . . . . ?
Pt2 Ge2 N4 Si7 122.6(5) . . . . ?
O4 Ge2 N4 Si8 14.7(7) . . . . ?
O3 Ge2 N4 Si8 -91.6(7) . . . . ?
N3 Ge2 N4 Si8 140.5(6) . . . . ?
Pt2 Ge2 N4 Si8 -38.5(8) . . . . ?
C29 P3 C25 C26 53.3(18) . . . . ?
C27 P3 C25 C26 -50.6(16) . . . . ?
Pt2 P3 C25 C26 -175.2(12) . . . . ?
C29 P3 C27 C28 -170.4(19) . . . . ?
C25 P3 C27 C28 -64.3(18) . . . . ?
Pt2 P3 C27 C28 65.6(18) . . . . ?
C25 P3 C29 C30 133.4(40) . . . . ?
C27 P3 C29 C30 -118.6(40) . . . . ?
Pt2 P3 C29 C30 0.6(45) . . . . ?
C33 P4 C31 C32 -61.6(14) . . . . ?
C35 P4 C31 C32 -167.3(13) . . . . ?
Pt2 P4 C31 C32 70.3(13) . . . . ?
C31 P4 C33 C34 -51.5(15) . . . . ?
C35 P4 C33 C34 54.6(14) . . . . ?
Pt2 P4 C33 C34 -178.1(10) . . . . ?
C31 P4 C35 C36 -81.2(16) . . . . ?
C33 P4 C35 C36 168.6(15) . . . . ?
Pt2 P4 C35 C36 38.2(16) . . . . ?
